data_4121223
loop_
_publ_author_name
'Markus G. Scheibel'
'Yanlin Wu'
'A. Claudia St\"uckl'
'Lennard Krause'
'Elena Carl'
'Dietmar Stalke'
'Bas de Bruin'
'Sven Schneider'

_publ_section_title
;
 Synthesis and Reactivity of a Transient, Terminal Nitrido Complex of
 Rhodium
;
_journal_name_full 'Journal of the American Chemical Society'
_journal_page_first 17719
_journal_page_last 17722
_journal_paper_doi 10.1021/ja409764j
_journal_volume 135
_journal_year 2013
_chemical_formula_moiety 'C38 H60 N P3 Rh, Cl'
_chemical_formula_sum 'C38 H60 Cl N P3 Rh'
_chemical_formula_weight 762.14
_chemical_name_systematic
;
 ?
;
_space_group_crystal_system triclinic
_space_group_IT_number 2
_space_group_name_Hall '-P 1'
_space_group_name_H-M_alt 'P -1'
_symmetry_space_group_name_Hall '-P 1'
_symmetry_space_group_name_H-M 'P -1'
_atom_sites_solution_hydrogens mixed
_audit_creation_method SHELXL-2013
_cell_angle_alpha 77.982(10)
_cell_angle_beta 81.91(2)
_cell_angle_gamma 75.721(10)
_cell_formula_units_Z 2
_cell_length_a 10.1464(10)
_cell_length_b 10.4691(10)
_cell_length_c 19.064(2)
_cell_measurement_reflns_used 9852
_cell_measurement_temperature 100(2)
_cell_measurement_theta_max 21.41
_cell_measurement_theta_min 2.3045
_cell_volume 1910.9(4)
_computing_cell_refinement 'SAINT V7.68A'
_computing_data_collection 'APEX2 v2012.2'
_computing_data_reduction 'SAINT V7.68A'
_computing_molecular_graphics 'Mercury Version 2.4'
_computing_publication_material 'Mercury Version 2.4'
_computing_structure_refinement 'SHELXL-2013 (Sheldrick, 2013)'
_computing_structure_solution 'SHELXS-2012 (Sheldrick, 2012)'
_diffrn_ambient_temperature 100(2)
_diffrn_measured_fraction_theta_full 0.995
_diffrn_measured_fraction_theta_max 0.985
_diffrn_measurement_device_type 'Bruker Smart APEX II Quazar'
_diffrn_measurement_method 'omega scans'
_diffrn_radiation_type AgK\a
_diffrn_radiation_wavelength 0.56086
_diffrn_reflns_av_unetI/netI 0.0770
_diffrn_reflns_Laue_measured_fraction_full 0.995
_diffrn_reflns_Laue_measured_fraction_max 0.985
_diffrn_reflns_limit_h_max 12
_diffrn_reflns_limit_h_min -12
_diffrn_reflns_limit_k_max 13
_diffrn_reflns_limit_k_min -12
_diffrn_reflns_limit_l_max 23
_diffrn_reflns_limit_l_min 0
_diffrn_reflns_number 7656
_diffrn_reflns_point_group_measured_fraction_full 0.995
_diffrn_reflns_point_group_measured_fraction_max 0.985
_diffrn_reflns_theta_full 19.665
_diffrn_reflns_theta_max 20.582
_diffrn_reflns_theta_min 0.866
_diffrn_source 'INCOATEC Ag Microsource'
_exptl_absorpt_coefficient_mu 0.355
_exptl_absorpt_correction_T_max 0.744711
_exptl_absorpt_correction_T_min 0.562901
_exptl_absorpt_correction_type multi-scan
_exptl_absorpt_process_details TWINABS-2008/2
_exptl_crystal_colour colorless
_exptl_crystal_density_diffrn 1.325
_exptl_crystal_description block
_exptl_crystal_F_000 804
_exptl_crystal_size_max 0.10
_exptl_crystal_size_mid 0.06
_exptl_crystal_size_min 0.05
_refine_diff_density_max 0.732
_refine_diff_density_min -0.466
_refine_diff_density_rms 0.112
_refine_ls_extinction_method none
_refine_ls_goodness_of_fit_ref 1.051
_refine_ls_hydrogen_treatment mixed
_refine_ls_matrix_type full
_refine_ls_number_parameters 414
_refine_ls_number_reflns 7656
_refine_ls_number_restraints 0
_refine_ls_restrained_S_all 1.051
_refine_ls_R_factor_all 0.0676
_refine_ls_R_factor_gt 0.0478
_refine_ls_shift/su_max 0.001
_refine_ls_shift/su_mean 0.000
_refine_ls_structure_factor_coef Fsqd
_refine_ls_weighting_details 'w=1/[\s^2^(Fo^2^)+(0.0295P)^2^+2.3544P] where P=(Fo^2^+2Fc^2^)/3'
_refine_ls_weighting_scheme calc
_refine_ls_wR_factor_gt 0.0921
_refine_ls_wR_factor_ref 0.0992
_reflns_Friedel_coverage 0.000
_reflns_number_gt 6164
_reflns_number_total 7656
_reflns_threshold_expression 'I > 2\s(I)'
_cod_data_source_file ja409764j_si_004.cif
_cod_data_source_block twin5
_cod_original_cell_volume 1911.0(4)
_cod_database_code 4121223
_shelx_space_group_comment
;
The symmetry employed for this shelxl refinement is uniquely defined
by the following loop, which should always be used as a source of
symmetry information in preference to the above space-group names.
They are only intended as comments.
;
_shelxl_version_number 2013-4

loop_
_space_group_symop_operation_xyz
'x, y, z'
'-x, -y, -z'

loop_
_atom_site_label
_atom_site_type_symbol
_atom_site_fract_x
_atom_site_fract_y
_atom_site_fract_z
_atom_site_U_iso_or_equiv
_atom_site_adp_type
_atom_site_occupancy
_atom_site_site_symmetry_order
_atom_site_calc_flag
_atom_site_refinement_flags_posn
_atom_site_refinement_flags_adp
Rh1 Rh 0.68358(3) 0.93813(3) 0.20158(2) 0.00668(9) Uani 1 1 d . .
H1 H 0.794(4) 1.089(4) 0.114(2) 0.021(12) Uiso 1 1 d . .
C1 C 0.4688(4) 1.2297(4) 0.3016(2) 0.0127(8) Uani 1 1 d . .
Cl1 Cl 0.96151(10) 1.18273(11) 0.12475(6) 0.0210(2) Uani 1 1 d . .
N1 N 0.7163(3) 1.0731(3) 0.10099(16) 0.0091(7) Uani 1 1 d . .
P1 P 0.50978(9) 1.13729(10) 0.22167(5) 0.0083(2) Uani 1 1 d . .
P2 P 0.82520(10) 0.78121(10) 0.13435(5) 0.0099(2) Uani 1 1 d . .
C2 C 0.6030(4) 1.2601(4) 0.3162(2) 0.0164(9) Uani 1 1 d . .
H2A H 0.6761 1.1789 0.3174 0.025 Uiso 1 1 calc R U
H2B H 0.5902 1.2901 0.3626 0.025 Uiso 1 1 calc R U
H2C H 0.6277 1.3307 0.2777 0.025 Uiso 1 1 calc R U
P3 P 0.69213(10) 0.82316(10) 0.31586(5) 0.0080(2) Uani 1 1 d . .
C3 C 0.4160(4) 1.1419(4) 0.3692(2) 0.0168(9) Uani 1 1 d . .
H3A H 0.3238 1.1342 0.3638 0.025 Uiso 1 1 calc R U
H3B H 0.4135 1.1827 0.4113 0.025 Uiso 1 1 calc R U
H3C H 0.4769 1.0525 0.3757 0.025 Uiso 1 1 calc R U
C7 C 0.2834(4) 1.2826(4) 0.1389(2) 0.0133(8) Uani 1 1 d . .
H7A H 0.3460 1.2965 0.0954 0.020 Uiso 1 1 calc R U
H7B H 0.2754 1.3541 0.1664 0.020 Uiso 1 1 calc R U
H7C H 0.1934 1.2842 0.1253 0.020 Uiso 1 1 calc R U
C6 C 0.2266(4) 1.1176(4) 0.2467(2) 0.0149(9) Uani 1 1 d . .
H6A H 0.1477 1.1072 0.2258 0.022 Uiso 1 1 calc R U
H6B H 0.1985 1.1925 0.2729 0.022 Uiso 1 1 calc R U
H6C H 0.2622 1.0351 0.2799 0.022 Uiso 1 1 calc R U
C5 C 0.3393(4) 1.1460(4) 0.1857(2) 0.0119(8) Uani 1 1 d . .
C4 C 0.3654(4) 1.3654(4) 0.2890(2) 0.0163(9) Uani 1 1 d . .
H4A H 0.3961 1.4215 0.2449 0.024 Uiso 1 1 calc R U
H4B H 0.3586 1.4105 0.3300 0.024 Uiso 1 1 calc R U
H4C H 0.2757 1.3507 0.2841 0.024 Uiso 1 1 calc R U
C8 C 0.3607(4) 1.0371(4) 0.1390(2) 0.0144(9) Uani 1 1 d . .
H8A H 0.2756 1.0440 0.1183 0.022 Uiso 1 1 calc R U
H8B H 0.3871 0.9484 0.1690 0.022 Uiso 1 1 calc R U
H8C H 0.4331 1.0499 0.1002 0.022 Uiso 1 1 calc R U
C9 C 0.7314(4) 0.6627(4) 0.1105(2) 0.0147(9) Uani 1 1 d . .
C10 C 0.8155(5) 0.5675(4) 0.0603(2) 0.0216(10) Uani 1 1 d . .
H10A H 0.7552 0.5213 0.0444 0.032 Uiso 1 1 calc R U
H10B H 0.8867 0.5013 0.0864 0.032 Uiso 1 1 calc R U
H10C H 0.8580 0.6194 0.0183 0.032 Uiso 1 1 calc R U
C11 C 0.6768(4) 0.5798(4) 0.1802(2) 0.0185(9) Uani 1 1 d . .
H11A H 0.6184 0.5269 0.1683 0.028 Uiso 1 1 calc R U
H11B H 0.6235 0.6402 0.2121 0.028 Uiso 1 1 calc R U
H11C H 0.7537 0.5195 0.2046 0.028 Uiso 1 1 calc R U
C13 C 1.0064(4) 0.6889(4) 0.1516(2) 0.0160(9) Uani 1 1 d . .
C12 C 0.6079(4) 0.7497(4) 0.0718(2) 0.0196(9) Uani 1 1 d . .
H12A H 0.6398 0.7963 0.0248 0.029 Uiso 1 1 calc R U
H12B H 0.5561 0.8157 0.1009 0.029 Uiso 1 1 calc R U
H12C H 0.5490 0.6927 0.0650 0.029 Uiso 1 1 calc R U
C16 C 1.0647(4) 0.7807(4) 0.1862(2) 0.0194(9) Uani 1 1 d . .
H16A H 1.0555 0.8690 0.1550 0.029 Uiso 1 1 calc R U
H16B H 1.1615 0.7413 0.1924 0.029 Uiso 1 1 calc R U
H16C H 1.0144 0.7905 0.2333 0.029 Uiso 1 1 calc R U
C15 C 1.0130(4) 0.5552(4) 0.2033(2) 0.0184(9) Uani 1 1 d . .
H15A H 0.9904 0.4907 0.1789 0.028 Uiso 1 1 calc R U
H15B H 0.9475 0.5682 0.2456 0.028 Uiso 1 1 calc R U
H15C H 1.1054 0.5208 0.2186 0.028 Uiso 1 1 calc R U
C14 C 1.1006(4) 0.6588(4) 0.0823(2) 0.0202(10) Uani 1 1 d . .
H14A H 1.0650 0.6002 0.0596 0.030 Uiso 1 1 calc R U
H14B H 1.1932 0.6144 0.0952 0.030 Uiso 1 1 calc R U
H14C H 1.1030 0.7430 0.0486 0.030 Uiso 1 1 calc R U
C18 C 0.6286(4) 1.2095(4) 0.08504(19) 0.0095(8) Uani 1 1 d . .
H18A H 0.5480 1.2068 0.0620 0.011 Uiso 1 1 calc R U
H18B H 0.6803 1.2695 0.0514 0.011 Uiso 1 1 calc R U
C19 C 0.8611(4) 0.8889(4) 0.0469(2) 0.0141(9) Uani 1 1 d . .
H19A H 0.9491 0.9141 0.0463 0.017 Uiso 1 1 calc R U
H19B H 0.8692 0.8382 0.0075 0.017 Uiso 1 1 calc R U
C20 C 0.7488(4) 1.0144(4) 0.03434(19) 0.0124(8) Uani 1 1 d . .
H20A H 0.7791 1.0798 -0.0063 0.015 Uiso 1 1 calc R U
H20B H 0.6664 0.9922 0.0221 0.015 Uiso 1 1 calc R U
C21 C 0.8060(4) 0.6580(4) 0.3490(2) 0.0108(8) Uani 1 1 d . .
C22 C 0.7639(4) 0.5384(4) 0.3513(2) 0.0127(8) Uani 1 1 d . .
H22 H 0.6771 0.5432 0.3362 0.015 Uiso 1 1 calc R U
C23 C 0.8460(4) 0.4144(4) 0.3748(2) 0.0135(8) Uani 1 1 d . .
H23 H 0.8156 0.3353 0.3754 0.016 Uiso 1 1 calc R U
C24 C 0.9730(4) 0.4049(4) 0.3978(2) 0.0170(9) Uani 1 1 d . .
H24 H 1.0296 0.3197 0.4138 0.020 Uiso 1 1 calc R U
C25 C 1.0161(4) 0.5214(4) 0.3971(2) 0.0172(9) Uani 1 1 d . .
H25 H 1.1024 0.5161 0.4129 0.021 Uiso 1 1 calc R U
C26 C 0.9330(4) 0.6454(4) 0.3732(2) 0.0135(9) Uani 1 1 d . .
H26 H 0.9635 0.7241 0.3733 0.016 Uiso 1 1 calc R U
C27 C 0.7571(4) 0.9224(4) 0.3674(2) 0.0114(8) Uani 1 1 d . .
C28 C 0.8645(4) 0.9803(4) 0.3325(2) 0.0115(8) Uani 1 1 d . .
H28 H 0.8946 0.9733 0.2836 0.014 Uiso 1 1 calc R U
C29 C 0.9279(4) 1.0481(4) 0.3687(2) 0.0155(9) Uani 1 1 d . .
H29 H 1.0028 1.0845 0.3450 0.019 Uiso 1 1 calc R U
C30 C 0.8816(4) 1.0623(4) 0.4389(2) 0.0167(9) Uani 1 1 d . .
H30 H 0.9245 1.1090 0.4633 0.020 Uiso 1 1 calc R U
C31 C 0.7728(4) 1.0087(4) 0.4739(2) 0.0179(9) Uani 1 1 d . .
H31 H 0.7404 1.0197 0.5220 0.022 Uiso 1 1 calc R U
C32 C 0.7110(4) 0.9386(4) 0.4385(2) 0.0133(8) Uani 1 1 d . .
H32 H 0.6369 0.9015 0.4628 0.016 Uiso 1 1 calc R U
C33 C 0.5347(4) 0.7805(4) 0.3667(2) 0.0100(8) Uani 1 1 d . .
C34 C 0.4218(4) 0.8014(4) 0.3285(2) 0.0143(9) Uani 1 1 d . .
H34 H 0.4251 0.8441 0.2794 0.017 Uiso 1 1 calc R U
C35 C 0.3031(4) 0.7603(4) 0.3616(2) 0.0211(10) Uani 1 1 d . .
H35 H 0.2269 0.7748 0.3349 0.025 Uiso 1 1 calc R U
C36 C 0.2970(4) 0.6987(4) 0.4330(2) 0.0198(10) Uani 1 1 d . .
H36 H 0.2161 0.6721 0.4557 0.024 Uiso 1 1 calc R U
C37 C 0.4095(4) 0.6756(4) 0.4716(2) 0.0172(9) Uani 1 1 d . .
H37 H 0.4055 0.6326 0.5207 0.021 Uiso 1 1 calc R U
C38 C 0.5275(4) 0.7148(4) 0.4390(2) 0.0124(8) Uani 1 1 d . .
H38 H 0.6044 0.6971 0.4656 0.015 Uiso 1 1 calc R U
C17 C 0.5831(4) 1.2619(4) 0.1547(2) 0.0116(8) Uani 1 1 d . .
H17A H 0.5138 1.3472 0.1461 0.014 Uiso 1 1 calc R U
H17B H 0.6620 1.2795 0.1733 0.014 Uiso 1 1 calc R U

loop_
_atom_site_aniso_label
_atom_site_aniso_U_11
_atom_site_aniso_U_22
_atom_site_aniso_U_33
_atom_site_aniso_U_23
_atom_site_aniso_U_13
_atom_site_aniso_U_12
Rh1 0.00731(16) 0.00693(16) 0.00548(16) -0.00086(11) 0.00056(11) -0.00187(12)
C1 0.012(2) 0.016(2) 0.010(2) -0.0027(16) -0.0013(15) -0.0005(16)
Cl1 0.0134(5) 0.0292(6) 0.0235(6) -0.0062(5) -0.0025(4) -0.0093(4)
N1 0.0098(17) 0.0088(16) 0.0101(17) -0.0028(13) -0.0008(13) -0.0039(13)
P1 0.0076(5) 0.0100(5) 0.0071(5) -0.0017(4) 0.0002(4) -0.0020(4)
P2 0.0120(5) 0.0086(5) 0.0078(5) -0.0012(4) 0.0011(4) -0.0013(4)
C2 0.018(2) 0.013(2) 0.018(2) -0.0028(17) -0.0051(17) -0.0005(17)
P3 0.0083(5) 0.0090(5) 0.0074(5) -0.0010(4) 0.0005(4) -0.0040(4)
C3 0.017(2) 0.020(2) 0.014(2) -0.0066(17) 0.0018(16) -0.0047(18)
C7 0.0080(19) 0.015(2) 0.014(2) 0.0008(16) -0.0035(15) 0.0011(16)
C6 0.009(2) 0.021(2) 0.013(2) -0.0035(17) 0.0011(15) -0.0030(17)
C5 0.0068(18) 0.017(2) 0.013(2) -0.0038(17) -0.0011(15) -0.0039(16)
C4 0.016(2) 0.017(2) 0.015(2) -0.0077(17) -0.0030(16) 0.0017(17)
C8 0.014(2) 0.017(2) 0.013(2) -0.0010(17) -0.0024(16) -0.0067(17)
C9 0.024(2) 0.010(2) 0.011(2) -0.0028(16) -0.0031(16) -0.0044(17)
C10 0.036(3) 0.012(2) 0.018(2) -0.0058(18) -0.0053(19) -0.0025(19)
C11 0.023(2) 0.011(2) 0.022(2) -0.0027(17) -0.0011(18) -0.0067(17)
C13 0.010(2) 0.020(2) 0.013(2) -0.0043(17) 0.0046(16) 0.0032(16)
C12 0.025(2) 0.019(2) 0.018(2) -0.0074(18) -0.0059(18) -0.0057(19)
C16 0.009(2) 0.021(2) 0.026(3) -0.0046(19) -0.0009(17) 0.0009(17)
C15 0.018(2) 0.014(2) 0.017(2) -0.0039(17) 0.0029(17) 0.0067(17)
C14 0.014(2) 0.018(2) 0.020(2) -0.0013(18) 0.0072(17) 0.0053(17)
C18 0.0098(19) 0.0089(19) 0.010(2) 0.0010(15) -0.0004(15) -0.0044(15)
C19 0.022(2) 0.009(2) 0.009(2) -0.0003(16) 0.0034(16) -0.0020(17)
C20 0.019(2) 0.011(2) 0.005(2) 0.0012(15) 0.0016(15) -0.0038(17)
C21 0.0086(19) 0.013(2) 0.008(2) -0.0010(15) 0.0018(14) 0.0008(16)
C22 0.013(2) 0.017(2) 0.010(2) -0.0017(16) 0.0012(15) -0.0083(17)
C23 0.018(2) 0.010(2) 0.014(2) -0.0012(16) -0.0018(16) -0.0061(17)
C24 0.016(2) 0.012(2) 0.018(2) 0.0035(17) -0.0020(16) 0.0014(17)
C25 0.013(2) 0.019(2) 0.019(2) -0.0024(18) -0.0055(16) -0.0033(17)
C26 0.016(2) 0.010(2) 0.017(2) -0.0044(16) -0.0006(16) -0.0055(17)
C27 0.013(2) 0.0083(19) 0.012(2) -0.0009(16) -0.0041(15) -0.0011(16)
C28 0.013(2) 0.0077(19) 0.013(2) -0.0029(15) 0.0005(15) -0.0014(16)
C29 0.007(2) 0.011(2) 0.029(3) -0.0015(17) -0.0032(16) -0.0033(16)
C30 0.023(2) 0.012(2) 0.020(2) -0.0024(17) -0.0084(17) -0.0076(18)
C31 0.028(2) 0.015(2) 0.012(2) -0.0031(17) -0.0051(17) -0.0046(18)
C32 0.014(2) 0.012(2) 0.013(2) 0.0010(16) 0.0003(16) -0.0047(16)
C33 0.0102(19) 0.010(2) 0.009(2) -0.0029(15) 0.0040(15) -0.0034(16)
C34 0.016(2) 0.012(2) 0.014(2) 0.0016(16) -0.0003(16) -0.0057(17)
C35 0.013(2) 0.028(3) 0.026(3) -0.007(2) -0.0023(18) -0.0092(19)
C36 0.014(2) 0.023(2) 0.025(3) -0.0080(19) 0.0089(18) -0.0121(19)
C37 0.028(2) 0.013(2) 0.012(2) -0.0047(17) 0.0055(17) -0.0084(18)
C38 0.013(2) 0.010(2) 0.015(2) -0.0032(16) 0.0015(15) -0.0037(16)
C17 0.0101(19) 0.011(2) 0.011(2) -0.0003(16) 0.0005(15) -0.0013(15)

loop_
_atom_type_symbol
_atom_type_description
_atom_type_scat_dispersion_real
_atom_type_scat_dispersion_imag
_atom_type_scat_source
C C 0.0015 0.0009 'International Tables Vol C Tables 4.2.6.8 and 6.1.1.4'
H H 0.0000 0.0000 'International Tables Vol C Tables 4.2.6.8 and 6.1.1.4'
N N 0.0030 0.0019 'International Tables Vol C Tables 4.2.6.8 and 6.1.1.4'
P P 0.0667 0.0580 'International Tables Vol C Tables 4.2.6.8 and 6.1.1.4'
Rh Rh -2.5280 0.5964 'International Tables Vol C Tables 4.2.6.8 and 6.1.1.4'
Cl Cl 0.0998 0.0984 'International Tables Vol C Tables 4.2.6.8 and 6.1.1.4'

loop_
_geom_angle_atom_site_label_1
_geom_angle_atom_site_label_2
_geom_angle_atom_site_label_3
_geom_angle
N1 Rh1 P3 164.09(9)
N1 Rh1 P2 80.91(8)
P3 Rh1 P2 102.43(4)
N1 Rh1 P1 79.58(8)
P3 Rh1 P1 99.89(4)
P2 Rh1 P1 156.56(4)
C3 C1 C4 108.5(3)
C3 C1 C2 108.6(3)
C4 C1 C2 106.3(3)
C3 C1 P1 110.8(3)
C4 C1 P1 114.9(3)
C2 C1 P1 107.5(2)
C18 N1 C20 109.3(3)
C18 N1 Rh1 121.5(2)
C20 N1 Rh1 117.0(2)
C18 N1 H1 103(3)
C20 N1 H1 110(3)
Rh1 N1 H1 93(3)
C17 P1 C1 99.08(16)
C17 P1 C5 103.09(18)
C1 P1 C5 107.38(16)
C17 P1 Rh1 98.21(12)
C1 P1 Rh1 130.63(13)
C5 P1 Rh1 113.04(12)
C19 P2 C13 98.97(18)
C19 P2 C9 103.85(18)
C13 P2 C9 109.38(18)
C19 P2 Rh1 102.20(12)
C13 P2 Rh1 125.49(13)
C9 P2 Rh1 113.17(13)
C1 C2 H2A 109.5
C1 C2 H2B 109.5
H2A C2 H2B 109.5
C1 C2 H2C 109.5
H2A C2 H2C 109.5
H2B C2 H2C 109.5
C33 P3 C27 107.99(16)
C33 P3 C21 94.97(17)
C27 P3 C21 96.61(17)
C33 P3 Rh1 119.37(13)
C27 P3 Rh1 106.86(12)
C21 P3 Rh1 127.94(12)
C1 C3 H3A 109.5
C1 C3 H3B 109.5
H3A C3 H3B 109.5
C1 C3 H3C 109.5
H3A C3 H3C 109.5
H3B C3 H3C 109.5
C5 C7 H7A 109.5
C5 C7 H7B 109.5
H7A C7 H7B 109.5
C5 C7 H7C 109.5
H7A C7 H7C 109.5
H7B C7 H7C 109.5
C5 C6 H6A 109.5
C5 C6 H6B 109.5
H6A C6 H6B 109.5
C5 C6 H6C 109.5
H6A C6 H6C 109.5
H6B C6 H6C 109.5
C7 C5 C8 108.0(3)
C7 C5 C6 107.6(3)
C8 C5 C6 106.6(3)
C7 C5 P1 112.8(2)
C8 C5 P1 108.9(3)
C6 C5 P1 112.6(3)
C1 C4 H4A 109.5
C1 C4 H4B 109.5
H4A C4 H4B 109.5
C1 C4 H4C 109.5
H4A C4 H4C 109.5
H4B C4 H4C 109.5
C5 C8 H8A 109.5
C5 C8 H8B 109.5
H8A C8 H8B 109.5
C5 C8 H8C 109.5
H8A C8 H8C 109.5
H8B C8 H8C 109.5
C12 C9 C11 107.8(3)
C12 C9 C10 107.6(3)
C11 C9 C10 109.5(3)
C12 C9 P2 107.0(3)
C11 C9 P2 109.4(3)
C10 C9 P2 115.2(3)
C9 C10 H10A 109.5
C9 C10 H10B 109.5
H10A C10 H10B 109.5
C9 C10 H10C 109.5
H10A C10 H10C 109.5
H10B C10 H10C 109.5
C9 C11 H11A 109.5
C9 C11 H11B 109.5
H11A C11 H11B 109.5
C9 C11 H11C 109.5
H11A C11 H11C 109.5
H11B C11 H11C 109.5
C15 C13 C16 108.6(3)
C15 C13 C14 106.9(3)
C16 C13 C14 108.4(3)
C15 C13 P2 112.7(3)
C16 C13 P2 106.0(3)
C14 C13 P2 114.1(3)
C9 C12 H12A 109.5
C9 C12 H12B 109.5
H12A C12 H12B 109.5
C9 C12 H12C 109.5
H12A C12 H12C 109.5
H12B C12 H12C 109.5
C13 C16 H16A 109.5
C13 C16 H16B 109.5
H16A C16 H16B 109.5
C13 C16 H16C 109.5
H16A C16 H16C 109.5
H16B C16 H16C 109.5
C13 C15 H15A 109.5
C13 C15 H15B 109.5
H15A C15 H15B 109.5
C13 C15 H15C 109.5
H15A C15 H15C 109.5
H15B C15 H15C 109.5
C13 C14 H14A 109.5
C13 C14 H14B 109.5
H14A C14 H14B 109.5
C13 C14 H14C 109.5
H14A C14 H14C 109.5
H14B C14 H14C 109.5
N1 C18 C17 108.8(3)
N1 C18 H18A 109.9
C17 C18 H18A 109.9
N1 C18 H18B 109.9
C17 C18 H18B 109.9
H18A C18 H18B 108.3
C20 C19 P2 111.1(2)
C20 C19 H19A 109.4
P2 C19 H19A 109.4
C20 C19 H19B 109.4
P2 C19 H19B 109.4
H19A C19 H19B 108.0
N1 C20 C19 108.8(3)
N1 C20 H20A 109.9
C19 C20 H20A 109.9
N1 C20 H20B 109.9
C19 C20 H20B 109.9
H20A C20 H20B 108.3
C26 C21 C22 116.9(4)
C26 C21 P3 123.2(3)
C22 C21 P3 119.9(3)
C23 C22 C21 121.5(4)
C23 C22 H22 119.3
C21 C22 H22 119.3
C22 C23 C24 120.3(3)
C22 C23 H23 119.8
C24 C23 H23 119.8
C25 C24 C23 119.4(4)
C25 C24 H24 120.3
C23 C24 H24 120.3
C26 C25 C24 119.8(4)
C26 C25 H25 120.1
C24 C25 H25 120.1
C25 C26 C21 122.1(3)
C25 C26 H26 118.9
C21 C26 H26 118.9
C28 C27 C32 118.6(3)
C28 C27 P3 116.1(3)
C32 C27 P3 125.2(3)
C29 C28 C27 120.6(4)
C29 C28 H28 119.7
C27 C28 H28 119.7
C30 C29 C28 120.0(3)
C30 C29 H29 120.0
C28 C29 H29 120.0
C29 C30 C31 120.3(4)
C29 C30 H30 119.9
C31 C30 H30 119.9
C30 C31 C32 119.9(4)
C30 C31 H31 120.0
C32 C31 H31 120.0
C31 C32 C27 120.6(3)
C31 C32 H32 119.7
C27 C32 H32 119.7
C34 C33 C38 118.3(3)
C34 C33 P3 117.4(3)
C38 C33 P3 123.9(3)
C33 C34 C35 120.8(4)
C33 C34 H34 119.6
C35 C34 H34 119.6
C36 C35 C34 120.0(4)
C36 C35 H35 120.0
C34 C35 H35 120.0
C35 C36 C37 119.8(4)
C35 C36 H36 120.1
C37 C36 H36 120.1
C38 C37 C36 120.4(4)
C38 C37 H37 119.8
C36 C37 H37 119.8
C37 C38 C33 120.7(4)
C37 C38 H38 119.7
C33 C38 H38 119.7
C18 C17 P1 109.6(2)
C18 C17 H17A 109.8
P1 C17 H17A 109.8
C18 C17 H17B 109.8
P1 C17 H17B 109.8
H17A C17 H17B 108.2

loop_
_geom_bond_atom_site_label_1
_geom_bond_atom_site_label_2
_geom_bond_distance
Rh1 N1 2.170(3)
Rh1 P3 2.2611(11)
Rh1 P2 2.3666(10)
Rh1 P1 2.4356(10)
C1 C3 1.532(5)
C1 C4 1.540(5)
C1 C2 1.546(5)
C1 P1 1.915(4)
N1 C18 1.480(5)
N1 C20 1.486(4)
N1 H1 0.92(4)
P1 C17 1.844(4)
P1 C5 1.924(4)
P2 C19 1.852(4)
P2 C13 1.893(4)
P2 C9 1.895(4)
C2 H2A 0.9800
C2 H2B 0.9800
C2 H2C 0.9800
P3 C33 1.851(3)
P3 C27 1.851(4)
P3 C21 1.867(4)
C3 H3A 0.9800
C3 H3B 0.9800
C3 H3C 0.9800
C7 C5 1.540(5)
C7 H7A 0.9800
C7 H7B 0.9800
C7 H7C 0.9800
C6 C5 1.548(5)
C6 H6A 0.9800
C6 H6B 0.9800
C6 H6C 0.9800
C5 C8 1.543(5)
C4 H4A 0.9800
C4 H4B 0.9800
C4 H4C 0.9800
C8 H8A 0.9800
C8 H8B 0.9800
C8 H8C 0.9800
C9 C12 1.537(6)
C9 C11 1.541(5)
C9 C10 1.545(5)
C10 H10A 0.9800
C10 H10B 0.9800
C10 H10C 0.9800
C11 H11A 0.9800
C11 H11B 0.9800
C11 H11C 0.9800
C13 C15 1.528(6)
C13 C16 1.539(6)
C13 C14 1.558(5)
C12 H12A 0.9800
C12 H12B 0.9800
C12 H12C 0.9800
C16 H16A 0.9800
C16 H16B 0.9800
C16 H16C 0.9800
C15 H15A 0.9800
C15 H15B 0.9800
C15 H15C 0.9800
C14 H14A 0.9800
C14 H14B 0.9800
C14 H14C 0.9800
C18 C17 1.512(5)
C18 H18A 0.9900
C18 H18B 0.9900
C19 C20 1.513(5)
C19 H19A 0.9900
C19 H19B 0.9900
C20 H20A 0.9900
C20 H20B 0.9900
C21 C26 1.396(5)
C21 C22 1.410(5)
C22 C23 1.382(6)
C22 H22 0.9500
C23 C24 1.392(6)
C23 H23 0.9500
C24 C25 1.391(5)
C24 H24 0.9500
C25 C26 1.387(6)
C25 H25 0.9500
C26 H26 0.9500
C27 C28 1.397(5)
C27 C32 1.401(5)
C28 C29 1.395(5)
C28 H28 0.9500
C29 C30 1.381(5)
C29 H29 0.9500
C30 C31 1.386(5)
C30 H30 0.9500
C31 C32 1.392(5)
C31 H31 0.9500
C32 H32 0.9500
C33 C34 1.392(5)
C33 C38 1.406(5)
C34 C35 1.400(5)
C34 H34 0.9500
C35 C36 1.379(6)
C35 H35 0.9500
C36 C37 1.389(6)
C36 H36 0.9500
C37 C38 1.383(5)
C37 H37 0.9500
C38 H38 0.9500
C17 H17A 0.9900
C17 H17B 0.9900
